data_1531223
loop_
_publ_author_name
'Bosi, F.'
'della Giusta, A.'
'Lucchesi, S.'

_publ_section_title
;
 Structural relationships in (Mn1-x Znx) Mn2 O4 (0 <= x <= 0.26): the
 "dragging effect" of the tetrahedron on the octahedron
;
_journal_name_full 'American Mineralogist'
_journal_page_first 1121
_journal_page_last 1127
_journal_volume 87
_journal_year 2002
_chemical_formula_sum 'Mg0.005 Mn2.995 O4'
_chemical_name_systematic '(Mn0.994 Mg0.005) Mn2.001 O4'
_space_group_IT_number 141
_symmetry_space_group_name_Hall '-I 4bd 2'
_symmetry_space_group_name_H-M 'I 41/a m d :2'
_cell_angle_alpha 90
_cell_angle_beta 90
_cell_angle_gamma 90
_cell_formula_units_Z 4
_cell_length_a 5.7625
_cell_length_b 5.7625
_cell_length_c 9.4611
_cell_volume 314.169
_citation_journal_id_ASTM AMMIAY
_cod_data_source_file Bosi_AMMIAY_2002_652.cif
_cod_data_source_block Mg0.005Mn2.995O4
_cod_original_cell_volume 314.1691
_cod_database_code 1531223

loop_
_symmetry_equiv_pos_as_xyz
x,y,z
-y+1/4,x+3/4,z+1/4
-x+1/2,-y,z+1/2
y+1/4,-x+1/4,z+3/4
x,-y,-z
y+1/4,x+3/4,-z+1/4
-x+1/2,y,-z+1/2
-y+1/4,-x+1/4,-z+3/4
-x,-y,-z
y-1/4,-x-3/4,-z-1/4
x-1/2,y,-z-1/2
-y-1/4,x-1/4,-z-3/4
-x,y,z
-y-1/4,-x-3/4,z-1/4
x-1/2,-y,z-1/2
y-1/4,x-1/4,z-3/4
x+1/2,y+1/2,z+1/2
-y+3/4,x+5/4,z+3/4
-x+1,-y+1/2,z+1
y+3/4,-x+3/4,z+5/4
x+1/2,-y+1/2,-z+1/2
y+3/4,x+5/4,-z+3/4
-x+1,y+1/2,-z+1
-y+3/4,-x+3/4,-z+5/4
-x+1/2,-y+1/2,-z+1/2
y+1/4,-x-1/4,-z+1/4
x,y+1/2,-z
-y+1/4,x+1/4,-z-1/4
-x+1/2,y+1/2,z+1/2
-y+1/4,-x-1/4,z+1/4
x,-y+1/2,z
y+1/4,x+1/4,z-1/4

loop_
_atom_site_label
_atom_site_type_symbol
_atom_site_fract_x
_atom_site_fract_y
_atom_site_fract_z
_atom_site_occupancy
_atom_site_U_iso_or_equiv
Mn3 Mn+2 0 0.5 0.5 0.002 0.0
Mn1 Mn+2 0 0.25 0.875 0.994 0.0
Mg1 Mg+2 0 0.25 0.875 0.005 0.0
O1 O-2 0 0.4721 0.2586 1 0.0
Mn2 Mn+3 0 0.5 0.5 0.999 0.0
